data_7058248
loop_
_publ_author_name
'Massoud, Salah S.'
'Louka, Febee R.'
'Tusa, Ada F.'
'Bordelon, Nicole E.'
'Fischer, Roland C.'
'Mautner, Franz A.'
'Van\<co, J\'an'
'Ho\<sek, Jan'
'Dvo\<r\'ak, Zden\<ek'
'Tr\'avn\'i\<cek, Zden\<ek'

_publ_section_title
;
 Copper(ii) complexes based on tripodal pyridyl amine derivatives as
 efficient anticancer agents
;
_journal_issue 16
_journal_name_full 'New Journal of Chemistry'
_journal_page_first 6186
_journal_paper_doi 10.1039/C9NJ00061E
_journal_volume 43
_journal_year 2019
_chemical_formula_moiety 'C21 H24 Cl Cu N4 O, F6 P'
_chemical_formula_sum 'C21 H24 Cl Cu F6 N4 O P'
_chemical_formula_weight 592.41
_chemical_name_common '[Cu(L1)Cl]PF6'
_space_group_crystal_system triclinic
_space_group_IT_number 2
_space_group_name_Hall '-P 1'
_space_group_name_H-M_alt 'P -1'
_symmetry_space_group_name_Hall '-P 1'
_symmetry_space_group_name_H-M 'P -1'
_atom_sites_solution_hydrogens geom
_audit_creation_method SHELXL-2016/6
_audit_update_record
;
2019-03-07 deposited with the CCDC.    2019-03-18 downloaded from the CCDC.
;
_cell_angle_alpha 97.653(3)
_cell_angle_beta 93.831(3)
_cell_angle_gamma 93.870(3)
_cell_formula_units_Z 8
_cell_length_a 14.5459(10)
_cell_length_b 18.4758(12)
_cell_length_c 18.4808(13)
_cell_measurement_reflns_used 9982
_cell_measurement_temperature 100(2)
_cell_measurement_theta_max 27.00
_cell_measurement_theta_min 2.00
_cell_volume 4896.7(6)
_computing_cell_refinement 'Bruker SAINT'
_computing_data_collection 'Bruker APEX2'
_computing_data_reduction 'Bruker SAINT'
_computing_molecular_graphics 'Bruker SHELXTL'
_computing_publication_material 'Bruker SHELXTL'
_computing_structure_refinement 'SHELXL-2016/6 (Sheldrick, 2016)'
_computing_structure_solution 'SHELXT 2014/4 (Sheldrick, 2014)'
_diffrn_ambient_temperature 100(2)
_diffrn_measured_fraction_theta_full 1.000
_diffrn_measured_fraction_theta_max 0.999
_diffrn_measurement_device_type 'Bruker APEX-II CCD'
_diffrn_measurement_method '\w and \f-scans'
_diffrn_radiation_type MoK\a
_diffrn_radiation_wavelength 0.71073
_diffrn_reflns_av_R_equivalents 0.0990
_diffrn_reflns_av_unetI/netI 0.0673
_diffrn_reflns_Laue_measured_fraction_full 1.000
_diffrn_reflns_Laue_measured_fraction_max 0.999
_diffrn_reflns_limit_h_max 18
_diffrn_reflns_limit_h_min -18
_diffrn_reflns_limit_k_max 23
_diffrn_reflns_limit_k_min -23
_diffrn_reflns_limit_l_max 23
_diffrn_reflns_limit_l_min -23
_diffrn_reflns_number 305982
_diffrn_reflns_point_group_measured_fraction_full 1.000
_diffrn_reflns_point_group_measured_fraction_max 0.999
_diffrn_reflns_theta_full 25.242
_diffrn_reflns_theta_max 27.000
_diffrn_reflns_theta_min 1.115
_exptl_absorpt_coefficient_mu 1.135
_exptl_absorpt_correction_T_max 0.9273
_exptl_absorpt_correction_T_min 0.8480
_exptl_absorpt_correction_type multi-scan
_exptl_absorpt_process_details SADABS
_exptl_crystal_colour green
_exptl_crystal_density_diffrn 1.607
_exptl_crystal_description prism
_exptl_crystal_F_000 2408
_exptl_crystal_size_max 0.140
_exptl_crystal_size_mid 0.110
_exptl_crystal_size_min 0.080
_refine_diff_density_max 1.423
_refine_diff_density_min -0.994
_refine_diff_density_rms 0.127
_refine_ls_extinction_method none
_refine_ls_goodness_of_fit_ref 1.042
_refine_ls_hydrogen_treatment constr
_refine_ls_matrix_type full
_refine_ls_number_parameters 1262
_refine_ls_number_reflns 21360
_refine_ls_number_restraints 12
_refine_ls_restrained_S_all 1.042
_refine_ls_R_factor_all 0.0902
_refine_ls_R_factor_gt 0.0648
_refine_ls_shift/su_max 0.001
_refine_ls_shift/su_mean 0.000
_refine_ls_structure_factor_coef Fsqd
_refine_ls_weighting_details 'w=1/[\s^2^(Fo^2^)+(0.0831P)^2^+14.0904P] where P=(Fo^2^+2Fc^2^)/3'
_refine_ls_weighting_scheme calc
_refine_ls_wR_factor_gt 0.1651
_refine_ls_wR_factor_ref 0.1852
_reflns_Friedel_coverage 0.000
_reflns_number_gt 16702
_reflns_number_total 21360
_reflns_threshold_expression 'I > 2\s(I)'
_cod_data_source_file c9nj00061e2.cif
_cod_data_source_block rf1393n_6PF6
_cod_depositor_comments 'Adding full bibliography for 7058242--7058248.cif.'
_cod_original_cell_volume 4896.8(6)
_cod_database_code 7058248
_shelx_shelxl_version_number 2016/6
_shelx_space_group_comment
;
The symmetry employed for this shelxl refinement is uniquely defined
by the following loop, which should always be used as a source of
symmetry information in preference to the above space-group names.
They are only intended as comments.
;
_shelx_estimated_absorpt_t_min 0.857
_shelx_estimated_absorpt_t_max 0.915

loop_
_space_group_symop_operation_xyz
'x, y, z'
'-x, -y, -z'

loop_
_atom_site_label
_atom_site_type_symbol
_atom_site_fract_x
_atom_site_fract_y
_atom_site_fract_z
_atom_site_U_iso_or_equiv
_atom_site_adp_type
_atom_site_occupancy
_atom_site_site_symmetry_order
_atom_site_calc_flag
_atom_site_refinement_flags_posn
_atom_site_refinement_flags_adp
Cu1 Cu 0.26961(5) 0.08033(4) 0.77209(4) 0.02234(17) Uani 1 1 d . .
F1 F 0.0649(3) 0.2466(2) 0.4613(2) 0.0486(11) Uani 1 1 d . .
O1 O 0.5974(4) 0.2918(4) 0.9138(3) 0.072(2) Uani 1 1 d . .
N1 N 0.2244(3) 0.1800(2) 0.7626(3) 0.0169(10) Uani 1 1 d . .
P1 P 0.14370(11) 0.29170(8) 0.42714(8) 0.0225(3) Uani 1 1 d . .
Cl1 Cl 0.32614(12) -0.02764(10) 0.78351(12) 0.0438(5) Uani 1 1 d . .
Cu4 Cu 0.27088(5) 0.59578(4) 0.27227(4) 0.02086(17) Uani 1 1 d . .
C4 C 0.4579(5) 0.2666(4) 0.8379(4) 0.0349(16) Uani 1 1 d . .
N4 N 0.2406(3) 0.0648(3) 0.6599(3) 0.0238(11) Uani 1 1 d . .
F4 F 0.1808(3) 0.3288(2) 0.5069(2) 0.0464(11) Uani 1 1 d . .
P4 P 0.13262(11) 0.92903(8) 0.28652(8) 0.0222(3) Uani 1 1 d . .
Cl4 Cl 0.33913(11) 0.49759(10) 0.29724(10) 0.0385(4) Uani 1 1 d . .
F9 F 0.9235(4) 0.5946(3) 1.1459(3) 0.0661(15) Uani 1 1 d . .
N9 N 0.2092(3) 0.7554(3) 0.6749(2) 0.0192(10) Uani 1 1 d . .
C9 C 0.5906(6) 0.3198(5) 0.9902(4) 0.064(3) Uani 1 1 d . .
H9A H 0.569835 0.369414 0.994104 0.097 Uiso 1 1 calc R U
H9AB H 0.651319 0.320959 1.016918 0.097 Uiso 1 1 calc R U
H9AC H 0.546139 0.287842 1.011192 0.097 Uiso 1 1 calc R U
F8 F 0.7788(3) 0.6141(3) 1.1761(3) 0.0594(14) Uani 1 1 d . .
N8 N 0.8393(3) 0.6556(3) 0.9192(2) 0.0169(10) Uani 1 1 d . .
C8 C 0.6982(4) 0.7358(4) 0.7608(3) 0.0278(14) Uani 1 1 d . .
H8A H 0.715219 0.722915 0.709980 0.033 Uiso 1 1 calc R U
H8AB H 0.681815 0.787251 0.766900 0.033 Uiso 1 1 calc R U
F7 F 0.8296(3) 0.5001(2) 1.1714(3) 0.0475(12) Uani 1 1 d . .
N7 N 0.7548(3) 0.8283(3) 0.9287(3) 0.0233(11) Uani 1 1 d . .
C7 C 0.4493(4) 0.1238(4) 0.8673(4) 0.0350(16) Uani 1 1 d . .
H7 H 0.444669 0.074848 0.877902 0.042 Uiso 1 1 calc R U
F6 F 0.2215(3) 0.3393(3) 0.3916(3) 0.0608(14) Uani 1 1 d . .
N6 N 0.6135(3) 0.6714(3) 0.8439(3) 0.0258(11) Uani 1 1 d . .
C6 C 0.5239(5) 0.1708(5) 0.8995(4) 0.0426(19) Uani 1 1 d . .
F5 F 0.2112(4) 0.2289(3) 0.4303(3) 0.0691(16) Uani 1 1 d . .
N5 N 0.7778(3) 0.7282(3) 0.8127(2) 0.0166(10) Uani 1 1 d . .
C5 C 0.5246(4) 0.2424(4) 0.8851(4) 0.0349(17) Uani 1 1 d . .
C10 C 0.5996(5) 0.1424(6) 0.9462(5) 0.066(3) Uani 1 1 d . .
H10A H 0.657723 0.145337 0.922399 0.100 Uiso 1 1 calc R U
H10B H 0.582637 0.091333 0.951828 0.100 Uiso 1 1 calc R U
H10C H 0.607421 0.172225 0.994507 0.100 Uiso 1 1 calc R U
F10 F 0.9514(3) 0.5470(2) 1.2478(3) 0.0550(13) Uani 1 1 d . .
C11 C 0.1284(4) 0.1413(3) 0.8582(3) 0.0185(12) Uani 1 1 d . .
N11 N 0.2381(4) 0.6580(3) 0.5592(3) 0.0244(11) Uani 1 1 d . .
F11 F 0.8061(4) 0.5655(3) 1.2791(3) 0.0743(18) Uani 1 1 d . .
C13 C 0.0579(4) 0.1494(3) 0.9051(3) 0.0244(13) Uani 1 1 d . .
H13 H 0.036232 0.196183 0.919116 0.029 Uiso 1 1 calc R U
F13 F 1.0580(3) 0.8442(3) 0.9055(3) 0.0578(13) Uani 1 1 d . .
N13 N 0.2115(3) 0.6880(3) 0.2514(3) 0.0219(10) Uani 1 1 d . .
F12 F 0.8999(3) 0.6598(2) 1.2540(3) 0.0500(12) Uani 1 1 d . .
N12 N 0.1514(3) 0.8345(3) 0.5726(2) 0.0160(9) Uani 1 1 d . .
C12 C 0.1773(4) 0.2054(3) 0.8298(3) 0.0219(12) Uani 1 1 d . .
H12A H 0.131903 0.240565 0.818229 0.026 Uiso 1 1 calc R U
H12B H 0.223529 0.230923 0.868074 0.026 Uiso 1 1 calc R U
C14 C 0.0196(4) 0.0877(4) 0.9311(3) 0.0269(14) Uani 1 1 d . .
H14 H -0.027973 0.092304 0.963830 0.032 Uiso 1 1 calc R U
F14 F 1.2072(3) 0.8326(3) 0.8787(3) 0.0544(13) Uani 1 1 d . .
F16 F 1.0592(3) 0.7451(3) 0.9608(3) 0.0564(13) Uani 1 1 d . .
N16 N 0.2472(3) 0.5702(3) 0.1596(3) 0.0204(10) Uani 1 1 d . .
C16 C 0.0505(4) 0.0202(3) 0.9095(3) 0.0263(13) Uani 1 1 d . .
H16 H 0.023998 -0.022317 0.926188 0.032 Uiso 1 1 calc R U
F15 F 1.0986(4) 0.7399(3) 0.8442(2) 0.0570(13) Uani 1 1 d . .
N15 N 0.1586(3) 0.5859(3) 0.3336(3) 0.0194(10) Uani 1 1 d . .
C15 C 0.1207(4) 0.0154(3) 0.8630(3) 0.0184(12) Uani 1 1 d . .
H15 H 0.142808 -0.031120 0.848359 0.022 Uiso 1 1 calc R U
C17 C 0.1603(4) 0.1715(3) 0.6964(3) 0.0243(13) Uani 1 1 d . .
H17A H 0.153665 0.219844 0.679843 0.029 Uiso 1 1 calc R U
H17B H 0.098665 0.151895 0.707691 0.029 Uiso 1 1 calc R U
F17 F 1.1669(3) 0.8392(3) 0.9949(2) 0.0562(14) Uani 1 1 d . .
F18 F 1.2087(4) 0.7332(3) 0.9348(3) 0.0688(15) Uani 1 1 d . .
C18 C 0.1965(4) 0.1202(3) 0.6368(3) 0.0243(13) Uani 1 1 d . .
F19 F 0.0602(3) 0.9709(2) 0.2416(2) 0.0413(10) Uani 1 1 d . .
C19 C 0.1831(5) 0.1260(4) 0.5631(4) 0.0378(17) Uani 1 1 d . .
H19 H 0.152822 0.165643 0.547031 0.045 Uiso 1 1 calc R U
F20 F 0.2085(3) 0.9425(3) 0.2304(2) 0.0489(12) Uani 1 1 d . .
C20 C 0.2153(5) 0.0716(5) 0.5127(4) 0.047(2) Uani 1 1 d . .
H20 H 0.208519 0.074863 0.461778 0.056 Uiso 1 1 calc R U
F21 F 0.0968(3) 0.8519(2) 0.2378(2) 0.0438(11) Uani 1 1 d . .
C21 C 0.2564(5) 0.0140(4) 0.5366(4) 0.0390(18) Uani 1 1 d . .
H21 H 0.275680 -0.024299 0.502751 0.047 Uiso 1 1 calc R U
C22 C 0.2694(5) 0.0127(4) 0.6113(4) 0.0345(16) Uani 1 1 d . .
H22 H 0.299709 -0.026408 0.628533 0.041 Uiso 1 1 calc R U
F22 F 0.0559(3) 0.9157(2) 0.3427(2) 0.0443(10) Uani 1 1 d . .
C23 C 0.4587(5) 0.3445(4) 0.8241(4) 0.0453(19) Uani 1 1 d . .
H23A H 0.452646 0.346135 0.771248 0.068 Uiso 1 1 calc R U
H23B H 0.517067 0.370930 0.845224 0.068 Uiso 1 1 calc R U
H23C H 0.407007 0.367444 0.846860 0.068 Uiso 1 1 calc R U
F23 F 0.1684(3) 1.0057(2) 0.3350(2) 0.0397(10) Uani 1 1 d . .
C24 C 0.6156(4) 0.6861(3) 0.7741(3) 0.0252(13) Uani 1 1 d . .
F24 F 0.2034(3) 0.8877(2) 0.3324(2) 0.0364(9) Uani 1 1 d . .
C25 C 0.5467(5) 0.6556(4) 0.7202(3) 0.0299(15) Uani 1 1 d . .
C27 C 0.4702(4) 0.5978(4) 0.8140(4) 0.0366(16) Uani 1 1 d . .
C26 C 0.4745(4) 0.6114(4) 0.7431(4) 0.0355(16) Uani 1 1 d . .
C28 C 0.5430(4) 0.6286(4) 0.8629(4) 0.0342(15) Uani 1 1 d . .
H28 H 0.543323 0.619128 0.912191 0.041 Uiso 1 1 calc R U
C29 C 0.5517(5) 0.6688(4) 0.6420(3) 0.0363(16) Uani 1 1 d . .
H29A H 0.599839 0.640610 0.619762 0.054 Uiso 1 1 calc R U
H29B H 0.566694 0.721109 0.640507 0.054 Uiso 1 1 calc R U
H29C H 0.492009 0.653399 0.614697 0.054 Uiso 1 1 calc R U
C2 C 0.3077(4) 0.2310(3) 0.7561(4) 0.0284(14) Uani 1 1 d . .
H2A H 0.292934 0.282503 0.768689 0.034 Uiso 1 1 calc R U
H2AB H 0.326289 0.224281 0.705239 0.034 Uiso 1 1 calc R U
Cu2 Cu 0.72677(5) 0.71548(4) 0.91086(4) 0.01913(16) Uani 1 1 d . .
O2 O 0.4048(3) 0.5807(3) 0.6905(3) 0.0496(14) Uani 1 1 d . .
N2 N 0.3825(3) 0.1452(3) 0.8211(3) 0.0310(12) Uani 1 1 d . .
F2 F 0.1050(3) 0.2564(2) 0.3466(2) 0.0483(11) Uani 1 1 d . .
P2 P 0.86428(11) 0.58016(8) 1.21275(8) 0.0217(3) Uani 1 1 d . .
Cl2 Cl 0.66830(11) 0.69780(9) 1.01669(8) 0.0289(3) Uani 1 1 d . .
C31 C 0.3888(5) 0.5525(5) 0.8381(5) 0.055(2) Uani 1 1 d . .
H31A H 0.331019 0.573583 0.824900 0.082 Uiso 1 1 calc R U
H31B H 0.395912 0.552837 0.891255 0.082 Uiso 1 1 calc R U
H31C H 0.387317 0.501958 0.813572 0.082 Uiso 1 1 calc R U
C30 C 0.4084(6) 0.5040(5) 0.6662(5) 0.063(3) Uani 1 1 d . .
H30A H 0.345590 0.480162 0.659795 0.095 Uiso 1 1 calc R U
H30B H 0.445116 0.482127 0.702832 0.095 Uiso 1 1 calc R U
H30C H 0.436974 0.497366 0.619493 0.095 Uiso 1 1 calc R U
C32 C 0.8430(4) 0.7951(3) 0.8251(3) 0.0277(14) Uani 1 1 d . .
H32A H 0.851334 0.813688 0.777961 0.033 Uiso 1 1 calc R U
H32B H 0.903921 0.782768 0.845068 0.033 Uiso 1 1 calc R U
C34 C 0.8253(5) 0.9284(4) 0.8770(4) 0.0338(15) Uani 1 1 d . .
H34 H 0.859558 0.945111 0.839621 0.041 Uiso 1 1 calc R U
C33 C 0.8058(4) 0.8538(4) 0.8783(3) 0.0275(14) Uani 1 1 d . .
C36 C 0.7423(5) 0.9520(4) 0.9824(4) 0.0352(16) Uani 1 1 d . .
H36 H 0.719338 0.985551 1.019158 0.042 Uiso 1 1 calc R U
C35 C 0.7942(5) 0.9770(4) 0.9303(4) 0.0371(17) Uani 1 1 d . .
H35 H 0.808432 1.028110 0.931275 0.045 Uiso 1 1 calc R U
C38 C 0.8246(4) 0.6603(3) 0.7889(3) 0.0240(13) Uani 1 1 d . .
H38A H 0.778251 0.621408 0.764726 0.029 Uiso 1 1 calc R U
H38B H 0.869870 0.670502 0.753175 0.029 Uiso 1 1 calc R U
C37 C 0.7238(5) 0.8773(4) 0.9809(3) 0.0304(14) Uani 1 1 d . .
H37 H 0.688491 0.860005 1.017422 0.037 Uiso 1 1 calc R U
C39 C 0.8731(4) 0.6347(3) 0.8536(3) 0.0195(12) Uani 1 1 d . .
C3 C 0.3857(4) 0.2139(3) 0.8082(3) 0.0270(14) Uani 1 1 d . .
Cu3 Cu 0.26096(5) 0.77250(4) 0.57790(4) 0.02000(17) Uani 1 1 d . .
N3 N 0.1596(3) 0.0754(3) 0.8375(2) 0.0189(10) Uani 1 1 d . .
F3 F 0.0762(4) 0.3564(3) 0.4222(3) 0.0602(14) Uani 1 1 d . .
P3 P 1.13378(11) 0.78831(9) 0.92060(9) 0.0234(3) Uani 1 1 d . .
Cl3 Cl 0.31790(11) 0.79406(10) 0.47249(8) 0.0325(4) Uani 1 1 d . .
C40 C 0.9458(4) 0.5907(3) 0.8468(4) 0.0270(14) Uani 1 1 d . .
H40 H 0.968889 0.577124 0.800454 0.032 Uiso 1 1 calc R U
C41 C 0.9840(4) 0.5670(3) 0.9087(4) 0.0266(13) Uani 1 1 d . .
H41 H 1.033863 0.536365 0.905326 0.032 Uiso 1 1 calc R U
C42 C 0.9500(4) 0.5877(3) 0.9754(4) 0.0248(13) Uani 1 1 d . .
H42 H 0.975843 0.571674 1.018592 0.030 Uiso 1 1 calc R U
C43 C 0.8772(4) 0.6323(3) 0.9783(3) 0.0210(12) Uani 1 1 d . .
H43 H 0.853639 0.646773 1.024279 0.025 Uiso 1 1 calc R U
C44 C 0.2873(4) 0.7456(4) 0.7265(3) 0.0277(14) Uani 1 1 d . .
H44A H 0.301319 0.693571 0.720106 0.033 Uiso 1 1 calc R U
H44B H 0.270090 0.758589 0.777297 0.033 Uiso 1 1 calc R U
C53 C 0.1442(4) 0.6873(3) 0.6596(4) 0.0276(14) Uani 1 1 d . .
H53A H 0.084340 0.698875 0.636963 0.033 Uiso 1 1 calc R U
H53B H 0.132824 0.668067 0.705970 0.033 Uiso 1 1 calc R U
C52 C 0.6135(5) 0.9111(5) 0.6515(5) 0.056(2) Uani 1 1 d . .
H52C H 0.668417 0.891723 0.673015 0.084 Uiso 1 1 calc R U
H52D H 0.614251 0.963738 0.668400 0.084 Uiso 1 1 calc R U
H52E H 0.613305 0.902991 0.597955 0.084 Uiso 1 1 calc R U
C54 C 0.1867(4) 0.6304(3) 0.6084(4) 0.0259(13) Uani 1 1 d . .
C57 C 0.2630(5) 0.5354(4) 0.5090(4) 0.0415(19) Uani 1 1 d . .
H57 H 0.289299 0.503190 0.473003 0.050 Uiso 1 1 calc R U
C61 C 0.0462(4) 0.8991(3) 0.6459(3) 0.0249(13) Uani 1 1 d . .
H61 H 0.023686 0.912117 0.692553 0.030 Uiso 1 1 calc R U
C60 C 0.1164(4) 0.8522(3) 0.6373(3) 0.0191(12) Uani 1 1 d . .
C62 C 0.0099(4) 0.9263(3) 0.5853(4) 0.0280(13) Uani 1 1 d . .
H62 H -0.039339 0.957500 0.589186 0.034 Uiso 1 1 calc R U
C63 C 0.0463(4) 0.9076(3) 0.5183(3) 0.0260(13) Uani 1 1 d . .
H63 H 0.022919 0.926445 0.475948 0.031 Uiso 1 1 calc R U
C64 C 0.1162(4) 0.8617(3) 0.5143(3) 0.0226(13) Uani 1 1 d . .
H64 H 0.140673 0.848652 0.468353 0.027 Uiso 1 1 calc R U
C74 C 0.1601(4) 0.7135(3) 0.3159(3) 0.0257(13) Uani 1 1 d . .
H74A H 0.109658 0.742754 0.300451 0.031 Uiso 1 1 calc R U
H74B H 0.202441 0.745295 0.352880 0.031 Uiso 1 1 calc R U
C75 C 0.1197(4) 0.6490(3) 0.3498(3) 0.0225(13) Uani 1 1 d . .
C76 C 0.0482(4) 0.6556(3) 0.3955(3) 0.0233(13) Uani 1 1 d . .
H76 H 0.021418 0.700918 0.406188 0.028 Uiso 1 1 calc R U
C77 C 0.0161(4) 0.5932(4) 0.4258(3) 0.0301(15) Uani 1 1 d . .
H77 H -0.031985 0.596386 0.458208 0.036 Uiso 1 1 calc R U
C78 C 0.0547(4) 0.5280(3) 0.4082(3) 0.0242(13) Uani 1 1 d . .
H78 H 0.033105 0.485432 0.427607 0.029 Uiso 1 1 calc R U
C79 C 0.1257(4) 0.5252(3) 0.3618(3) 0.0211(12) Uani 1 1 d . .
H79 H 0.152236 0.480091 0.349248 0.025 Uiso 1 1 calc R U
C80 C 0.1479(4) 0.6673(3) 0.1851(4) 0.0263(13) Uani 1 1 d . .
H80A H 0.132461 0.711838 0.163797 0.032 Uiso 1 1 calc R U
H80B H 0.089941 0.642750 0.198025 0.032 Uiso 1 1 calc R U
C81 C 0.1927(4) 0.6168(3) 0.1301(3) 0.0223(12) Uani 1 1 d . .
C82 C 0.1764(5) 0.6138(4) 0.0552(4) 0.0345(16) Uani 1 1 d . .
H82 H 0.138310 0.646966 0.034995 0.041 Uiso 1 1 calc R U
C83 C 0.2179(5) 0.5601(4) 0.0096(3) 0.0367(17) Uani 1 1 d . .
H83 H 0.209267 0.557265 -0.042178 0.044 Uiso 1 1 calc R U
C84 C 0.2703(5) 0.5124(4) 0.0401(4) 0.0352(16) Uani 1 1 d . .
H84 H 0.296768 0.474790 0.009983 0.042 Uiso 1 1 calc R U
C85 C 0.2848(5) 0.5193(3) 0.1157(3) 0.0307(15) Uani 1 1 d . .
H85 H 0.322872 0.486556 0.136780 0.037 Uiso 1 1 calc R U
C59 C 0.1616(4) 0.8217(4) 0.7013(3) 0.0266(14) Uani 1 1 d . .
H59A H 0.206985 0.859294 0.729120 0.032 Uiso 1 1 calc R U
H59B H 0.114278 0.808787 0.734409 0.032 Uiso 1 1 calc R U
C58 C 0.2758(5) 0.6111(4) 0.5102(4) 0.0331(15) Uani 1 1 d . .
H58 H 0.312372 0.629919 0.475180 0.040 Uiso 1 1 calc R U
C56 C 0.2117(5) 0.5082(4) 0.5605(5) 0.0428(19) Uani 1 1 d . .
H56 H 0.202753 0.456827 0.560794 0.051 Uiso 1 1 calc R U
C55 C 0.1735(5) 0.5560(4) 0.6116(4) 0.0395(18) Uani 1 1 d . .
H55 H 0.138869 0.538319 0.648316 0.047 Uiso 1 1 calc R U
C51 C 0.5822(6) 0.9630(5) 0.8269(5) 0.067(3) Uani 1 1 d . .
H51A H 0.546619 0.966165 0.870252 0.100 Uiso 1 1 calc R U
H51B H 0.550969 0.987268 0.789262 0.100 Uiso 1 1 calc R U
H51C H 0.644261 0.987037 0.840271 0.100 Uiso 1 1 calc R U
C50 C 0.4352(5) 0.8063(4) 0.8464(4) 0.0416(18) Uani 1 1 d . .
H50A H 0.416941 0.754433 0.847267 0.062 Uiso 1 1 calc R U
H50B H 0.388454 0.836321 0.868271 0.062 Uiso 1 1 calc R U
H50C H 0.494943 0.819421 0.874488 0.062 Uiso 1 1 calc R U
C49 C 0.4533(4) 0.8452(4) 0.6260(4) 0.0318(14) Uani 1 1 d . .
H49A H 0.456025 0.853278 0.576478 0.038 Uiso 1 1 calc R U
C48 C 0.5269(4) 0.8720(4) 0.6748(4) 0.0396(16) Uani 1 1 d . .
C47 C 0.5181(5) 0.8602(4) 0.7473(4) 0.0362(16) Uani 1 1 d . .
C46 C 0.4434(4) 0.8199(4) 0.7681(3) 0.0304(14) Uani 1 1 d . .
C45 C 0.3735(4) 0.7936(3) 0.7144(3) 0.0242(13) Uani 1 1 d . .
N10 N 0.3777(3) 0.8081(3) 0.6445(3) 0.0255(11) Uani 1 1 d . .
O3 O 0.5892(3) 0.8873(3) 0.7989(3) 0.0417(12) Uani 1 1 d . .
O4 O 0.5607(4) 0.8547(3) 0.3931(3) 0.0613(17) Uani 1 1 d . .
C65 C 0.2845(4) 0.7437(3) 0.2384(3) 0.0276(14) Uani 1 1 d . .
H65C H 0.301839 0.733405 0.187308 0.033 Uiso 1 1 calc R U
H65D H 0.260342 0.792801 0.244952 0.033 Uiso 1 1 calc R U
N14 N 0.3779(2) 0.67589(19) 0.31062(19) 0.0333(14) Uani 1 1 d G U
C66 C 0.3647(2) 0.7434(2) 0.28789(19) 0.0311(15) Uani 1 1 d G U
C67 C 0.4258(3) 0.80371(18) 0.3142(2) 0.0374(17) Uani 1 1 d G .
C68 C 0.5002(3) 0.7964(2) 0.3633(2) 0.046(2) Uani 1 1 d G .
C69 C 0.5134(2) 0.7289(3) 0.3860(2) 0.0388(18) Uani 1 1 d G .
C70 C 0.4523(3) 0.6686(2) 0.3597(2) 0.0418(19) Uani 1 1 d G .
H69B H 0.461330 0.622459 0.375231 0.050 Uiso 1 1 calc R U
C71 C 0.4163(5) 0.8765(4) 0.2849(4) 0.047(2) Uani 1 1 d . .
H70D H 0.477631 0.902120 0.285318 0.070 Uiso 1 1 calc R U
H70E H 0.377511 0.906759 0.315876 0.070 Uiso 1 1 calc R U
H70F H 0.387800 0.867279 0.234648 0.070 Uiso 1 1 calc R U
C72 C 0.5178(6) 0.9191(5) 0.4320(5) 0.067(3) Uani 1 1 d . .
H71D H 0.450741 0.908253 0.430607 0.101 Uiso 1 1 calc R U
H71E H 0.531096 0.962269 0.407766 0.101 Uiso 1 1 calc R U
H71F H 0.543468 0.928811 0.483053 0.101 Uiso 1 1 calc R U
C73 C 0.5899(5) 0.7220(5) 0.4397(5) 0.059(2) Uani 1 1 d . .
H72D H 0.590059 0.670972 0.448998 0.088 Uiso 1 1 calc R U
H72E H 0.582339 0.753670 0.485505 0.088 Uiso 1 1 calc R U
H72F H 0.648543 0.736626 0.420577 0.088 Uiso 1 1 calc R U

loop_
_atom_site_aniso_label
_atom_site_aniso_U_11
_atom_site_aniso_U_22
_atom_site_aniso_U_33
_atom_site_aniso_U_23
_atom_site_aniso_U_13
_atom_site_aniso_U_12
Cu1 0.0160(4) 0.0241(4) 0.0280(4) 0.0035(3) 0.0046(3) 0.0063(3)
F1 0.059(3) 0.051(3) 0.034(2) 0.0057(19) 0.016(2) -0.026(2)
O1 0.036(3) 0.131(6) 0.033(3) -0.029(3) 0.016(2) -0.042(3)
N1 0.018(2) 0.012(2) 0.022(2) 0.0025(17) 0.0140(19) -0.0009(17)
P1 0.0299(9) 0.0199(7) 0.0176(7) -0.0012(6) 0.0073(6) 0.0043(6)
Cl1 0.0294(9) 0.0318(9) 0.0719(13) 0.0097(8) -0.0002(8) 0.0141(7)
Cu4 0.0142(3) 0.0291(4) 0.0201(4) 0.0018(3) 0.0053(3) 0.0077(3)
C4 0.031(4) 0.045(4) 0.028(3) -0.004(3) 0.020(3) -0.003(3)
N4 0.021(3) 0.026(3) 0.022(2) -0.003(2) 0.005(2) -0.002(2)
F4 0.054(3) 0.051(3) 0.027(2) -0.0141(18) 0.0011(19) -0.006(2)
P4 0.0270(8) 0.0231(8) 0.0165(7) 0.0006(6) 0.0029(6) 0.0048(6)
Cl4 0.0291(8) 0.0450(10) 0.0477(10) 0.0178(8) 0.0082(7) 0.0211(7)
F9 0.066(3) 0.094(4) 0.042(3) 0.014(3) 0.027(2) -0.008(3)
N9 0.016(2) 0.025(2) 0.016(2) 0.0024(19) -0.0002(19) 0.0038(19)
C9 0.049(5) 0.095(7) 0.039(4) -0.023(4) 0.014(4) -0.014(5)
F8 0.048(3) 0.042(3) 0.083(4) 0.001(2) -0.029(3) 0.014(2)
N8 0.013(2) 0.024(2) 0.016(2) 0.0039(18) 0.0084(18) 0.0035(18)
C8 0.028(3) 0.039(4) 0.019(3) 0.005(3) 0.004(2) 0.017(3)
F7 0.027(2) 0.037(2) 0.072(3) -0.017(2) 0.000(2) 0.0014(17)
N7 0.019(3) 0.032(3) 0.019(2) 0.000(2) 0.003(2) 0.007(2)
C7 0.025(3) 0.051(4) 0.028(3) -0.002(3) 0.002(3) 0.012(3)
F6 0.059(3) 0.067(3) 0.055(3) -0.002(2) 0.034(2) -0.020(2)
N6 0.020(3) 0.033(3) 0.024(2) -0.001(2) 0.006(2) 0.008(2)
C6 0.026(4) 0.067(5) 0.032(4) -0.005(3) 0.001(3) 0.007(3)
F5 0.097(4) 0.056(3) 0.058(3) -0.001(2) 0.008(3) 0.050(3)
N5 0.009(2) 0.028(3) 0.014(2) 0.0045(18) 0.0042(17) 0.0045(18)
C5 0.012(3) 0.061(5) 0.027(3) -0.010(3) 0.009(2) -0.003(3)
C10 0.036(4) 0.099(7) 0.056(5) -0.015(5) -0.012(4) 0.010(4)
F10 0.057(3) 0.045(3) 0.054(3) -0.018(2) -0.031(2) 0.027(2)
C11 0.016(3) 0.024(3) 0.016(3) 0.005(2) 0.005(2) 0.001(2)
N11 0.025(3) 0.025(3) 0.023(3) 0.002(2) 0.000(2) 0.006(2)
F11 0.113(5) 0.061(3) 0.063(3) 0.025(3) 0.064(3) 0.021(3)
C13 0.024(3) 0.028(3) 0.021(3) 0.003(2) 0.003(2) 0.005(2)
F13 0.057(3) 0.046(3) 0.073(3) 0.014(2) -0.004(3) 0.017(2)
N13 0.015(2) 0.025(3) 0.026(3) -0.001(2) 0.013(2) 0.0016(19)
F12 0.063(3) 0.024(2) 0.059(3) -0.0035(19) -0.019(2) 0.0100(19)
N12 0.011(2) 0.022(2) 0.017(2) 0.0054(18) 0.0074(18) 0.0021(18)
C12 0.021(3) 0.018(3) 0.025(3) -0.005(2) 0.012(2) -0.002(2)
C14 0.020(3) 0.043(4) 0.020(3) 0.010(3) 0.008(2) 0.007(3)
F14 0.056(3) 0.060(3) 0.047(3) 0.005(2) 0.025(2) -0.014(2)
F16 0.067(3) 0.057(3) 0.045(3) 0.008(2) 0.030(2) -0.020(2)
N16 0.023(3) 0.019(2) 0.019(2) 0.0010(18) 0.0026(19) -0.0028(19)
C16 0.026(3) 0.031(3) 0.023(3) 0.009(2) -0.002(2) -0.001(3)
F15 0.080(3) 0.056(3) 0.029(2) -0.010(2) 0.011(2) -0.015(2)
N15 0.020(2) 0.021(2) 0.017(2) 0.0024(18) -0.0005(19) 0.0025(19)
C15 0.018(3) 0.019(3) 0.020(3) 0.008(2) 0.001(2) 0.003(2)
C17 0.023(3) 0.028(3) 0.022(3) 0.005(2) 0.002(2) 0.002(2)
F17 0.040(2) 0.080(3) 0.039(2) -0.026(2) 0.003(2) -0.003(2)
F18 0.080(4) 0.064(3) 0.075(4) 0.031(3) 0.015(3) 0.042(3)
C18 0.016(3) 0.027(3) 0.027(3) 0.000(2) -0.004(2) -0.006(2)
F19 0.044(2) 0.044(2) 0.037(2) 0.0062(18) -0.0043(19) 0.0169(19)
C19 0.027(4) 0.062(5) 0.024(3) 0.009(3) 0.002(3) -0.001(3)
F20 0.059(3) 0.059(3) 0.038(2) 0.019(2) 0.030(2) 0.021(2)
C20 0.034(4) 0.080(6) 0.017(3) -0.010(3) 0.003(3) -0.023(4)
F21 0.061(3) 0.028(2) 0.036(2) -0.0089(17) -0.013(2) 0.0055(19)
C21 0.032(4) 0.047(4) 0.030(4) -0.017(3) 0.012(3) -0.015(3)
C22 0.032(4) 0.027(3) 0.040(4) -0.010(3) 0.019(3) -0.006(3)
F22 0.035(2) 0.062(3) 0.037(2) 0.007(2) 0.0150(18) -0.0042(19)
C23 0.046(4) 0.050(4) 0.036(4) -0.009(3) 0.021(3) -0.015(3)
F23 0.033(2) 0.032(2) 0.049(2) -0.0107(18) 0.0026(18) -0.0018(17)
C24 0.020(3) 0.030(3) 0.027(3) 0.005(2) 0.002(2) 0.013(2)
F24 0.041(2) 0.039(2) 0.029(2) 0.0076(17) -0.0051(17) 0.0089(18)
C25 0.032(4) 0.033(3) 0.027(3) 0.003(3) -0.001(3) 0.023(3)
C27 0.018(3) 0.053(4) 0.039(4) 0.004(3) 0.003(3) 0.008(3)
C26 0.019(3) 0.045(4) 0.042(4) 0.003(3) -0.001(3) 0.015(3)
C28 0.021(3) 0.049(4) 0.036(4) 0.009(3) 0.007(3) 0.007(3)
C29 0.039(4) 0.044(4) 0.026(3) 0.006(3) -0.007(3) 0.015(3)
C2 0.039(4) 0.017(3) 0.030(3) 0.003(2) 0.016(3) -0.004(2)
Cu2 0.0158(3) 0.0290(4) 0.0142(3) 0.0028(3) 0.0075(3) 0.0076(3)
O2 0.024(3) 0.068(4) 0.051(3) 0.000(3) -0.019(2) 0.006(2)
N2 0.017(3) 0.046(3) 0.029(3) -0.004(2) 0.006(2) 0.005(2)
F2 0.070(3) 0.055(3) 0.0167(18) -0.0022(18) 0.0048(19) -0.004(2)
P2 0.0226(8) 0.0228(8) 0.0202(7) 0.0023(6) 0.0029(6) 0.0051(6)
Cl2 0.0248(8) 0.0439(9) 0.0212(7) 0.0078(6) 0.0139(6) 0.0066(6)
C31 0.027(4) 0.088(7) 0.048(5) 0.009(4) 0.007(3) -0.007(4)
C30 0.049(5) 0.068(6) 0.061(5) -0.019(5) -0.030(4) 0.020(4)
C32 0.025(3) 0.036(4) 0.027(3) 0.018(3) 0.010(3) 0.000(3)
C34 0.025(3) 0.034(4) 0.043(4) 0.014(3) -0.009(3) -0.001(3)
C33 0.015(3) 0.041(4) 0.029(3) 0.014(3) -0.002(2) 0.006(3)
C36 0.037(4) 0.035(4) 0.030(3) -0.007(3) -0.012(3) 0.008(3)
C35 0.027(4) 0.028(3) 0.054(5) 0.012(3) -0.018(3) -0.003(3)
C38 0.018(3) 0.039(4) 0.017(3) 0.003(2) 0.011(2) 0.016(3)
C37 0.034(4) 0.032(3) 0.023(3) -0.001(3) -0.008(3) 0.007(3)
C39 0.015(3) 0.027(3) 0.018(3) 0.004(2) 0.007(2) 0.005(2)
C3 0.021(3) 0.035(3) 0.024(3) -0.006(3) 0.011(2) -0.001(2)
Cu3 0.0188(4) 0.0258(4) 0.0178(4) 0.0045(3) 0.0103(3) 0.0072(3)
N3 0.014(2) 0.030(3) 0.012(2) 0.0025(18) -0.0063(18) 0.0021(19)
F3 0.090(4) 0.055(3) 0.047(3) 0.021(2) 0.021(3) 0.045(3)
P3 0.0272(9) 0.0233(8) 0.0208(8) 0.0035(6) 0.0075(6) 0.0030(6)
Cl3 0.0303(8) 0.0510(10) 0.0194(7) 0.0076(7) 0.0157(6) 0.0074(7)
C40 0.021(3) 0.029(3) 0.034(3) 0.006(3) 0.010(3) 0.010(2)
C41 0.017(3) 0.028(3) 0.037(4) 0.008(3) 0.006(3) 0.008(2)
C42 0.015(3) 0.027(3) 0.035(3) 0.014(3) 0.001(2) 0.004(2)
C43 0.022(3) 0.019(3) 0.025(3) 0.009(2) 0.005(2) 0.002(2)
C44 0.027(3) 0.038(4) 0.022(3) 0.010(3) 0.008(2) 0.014(3)
C53 0.020(3) 0.032(3) 0.033(3) 0.014(3) 0.005(3) -0.003(2)
C52 0.029(4) 0.086(6) 0.054(5) 0.024(5) 0.001(4) -0.018(4)
C54 0.016(3) 0.026(3) 0.035(3) 0.009(3) -0.007(3) 0.001(2)
C57 0.047(4) 0.031(4) 0.040(4) -0.013(3) -0.020(3) 0.013(3)
C61 0.019(3) 0.026(3) 0.029(3) -0.002(2) 0.011(2) 0.006(2)
C60 0.017(3) 0.024(3) 0.017(3) 0.003(2) 0.004(2) 0.000(2)
C62 0.026(3) 0.025(3) 0.036(4) 0.006(3) 0.009(3) 0.010(3)
C63 0.026(3) 0.022(3) 0.032(3) 0.009(2) 0.003(3) 0.003(2)
C64 0.031(3) 0.017(3) 0.022(3) 0.007(2) 0.006(2) 0.002(2)
C74 0.022(3) 0.021(3) 0.033(3) -0.006(2) 0.016(3) -0.002(2)
C75 0.017(3) 0.025(3) 0.025(3) -0.001(2) 0.006(2) 0.004(2)
C76 0.016(3) 0.026(3) 0.027(3) -0.006(2) 0.008(2) 0.007(2)
C77 0.020(3) 0.047(4) 0.026(3) 0.009(3) 0.011(3) 0.006(3)
C78 0.020(3) 0.034(3) 0.021(3) 0.013(2) 0.001(2) 0.001(2)
C79 0.017(3) 0.026(3) 0.021(3) 0.005(2) -0.003(2) 0.008(2)
C80 0.017(3) 0.029(3) 0.035(3) 0.007(3) 0.008(3) 0.006(2)
C81 0.018(3) 0.027(3) 0.022(3) 0.005(2) 0.001(2) -0.008(2)
C82 0.024(3) 0.052(4) 0.026(3) 0.013(3) -0.007(3) -0.010(3)
C83 0.042(4) 0.045(4) 0.018(3) -0.006(3) 0.007(3) -0.021(3)
C84 0.049(4) 0.028(3) 0.025(3) -0.008(3) 0.012(3) -0.010(3)
C85 0.041(4) 0.023(3) 0.027(3) -0.004(3) 0.017(3) 0.001(3)
C59 0.027(3) 0.038(3) 0.017(3) 0.004(2) 0.008(2) 0.013(3)
C58 0.032(4) 0.035(4) 0.030(3) -0.004(3) -0.005(3) 0.007(3)
C56 0.038(4) 0.025(3) 0.061(5) 0.005(3) -0.026(4) 0.000(3)
C55 0.030(4) 0.035(4) 0.053(4) 0.019(3) -0.020(3) -0.003(3)
C51 0.047(5) 0.068(6) 0.075(6) -0.011(5) -0.036(5) 0.023(4)
C50 0.034(4) 0.062(5) 0.033(4) 0.013(3) -0.001(3) 0.024(3)
C49 0.019(3) 0.045(4) 0.033(3) 0.011(3) 0.003(3) 0.003(3)
C48 0.020(3) 0.057(5) 0.043(4) 0.013(3) -0.002(3) 0.002(3)
C47 0.022(3) 0.044(4) 0.040(4) -0.004(3) -0.006(3) 0.009(3)
C46 0.023(3) 0.044(4) 0.025(3) 0.004(3) -0.004(3) 0.019(3)
C45 0.015(3) 0.027(3) 0.032(3) 0.004(2) 0.006(2) 0.014(2)
N10 0.018(2) 0.035(3) 0.026(3) 0.010(2) 0.003(2) 0.008(2)
O3 0.026(2) 0.055(3) 0.041(3) -0.006(2) -0.010(2) 0.013(2)
O4 0.045(3) 0.074(4) 0.052(3) -0.021(3) 0.012(3) -0.033(3)
C65 0.024(3) 0.023(3) 0.034(3) -0.004(2) 0.017(3) -0.011(2)
N14 0.011(2) 0.066(4) 0.016(2) -0.012(2) 0.0021(18) -0.006(2)
C66 0.029(3) 0.037(3) 0.027(3) -0.006(3) 0.021(3) -0.005(3)
C67 0.028(3) 0.057(4) 0.023(3) -0.011(3) 0.016(3) -0.012(3)
C68 0.038(4) 0.065(5) 0.028(3) -0.012(3) 0.019(3) -0.025(4)
C69 0.015(3) 0.079(6) 0.018(3) -0.007(3) 0.005(2) -0.002(3)
C70 0.023(3) 0.083(6) 0.016(3) -0.004(3) 0.002(2) -0.002(3)
C71 0.050(5) 0.043(4) 0.043(4) -0.013(3) 0.024(4) -0.016(3)
C72 0.062(6) 0.067(6) 0.060(5) -0.037(5) 0.011(4) -0.007(4)
C73 0.029(4) 0.099(7) 0.046(5) 0.009(5) 0.001(3) -0.003(4)

loop_
_atom_type_symbol
_atom_type_description
_atom_type_scat_dispersion_real
_atom_type_scat_dispersion_imag
_atom_type_scat_source
C C 0.0033 0.0016 'International Tables Vol C Tables 4.2.6.8 and 6.1.1.4'
H H 0.0000 0.0000 'International Tables Vol C Tables 4.2.6.8 and 6.1.1.4'
N N 0.0061 0.0033 'International Tables Vol C Tables 4.2.6.8 and 6.1.1.4'
O O 0.0106 0.0060 'International Tables Vol C Tables 4.2.6.8 and 6.1.1.4'
F F 0.0171 0.0103 'International Tables Vol C Tables 4.2.6.8 and 6.1.1.4'
P P 0.1023 0.0942 'International Tables Vol C Tables 4.2.6.8 and 6.1.1.4'
Cu Cu 0.3201 1.2651 'International Tables Vol C Tables 4.2.6.8 and 6.1.1.4'
Cl Cl 0.1484 0.1585 'International Tables Vol C Tables 4.2.6.8 and 6.1.1.4'

loop_
_geom_angle_atom_site_label_1
_geom_angle_atom_site_label_2
_geom_angle_atom_site_label_3
_geom_angle
N1 Cu1 N2 80.5(2)
N1 Cu1 N4 82.3(2)
N2 Cu1 N4 121.8(2)
N1 Cu1 N3 81.74(18)
N2 Cu1 N3 113.87(19)
N4 Cu1 N3 117.90(18)
N1 Cu1 Cl1 177.40(14)
N2 Cu1 Cl1 97.05(16)
N4 Cu1 Cl1 98.39(15)
N3 Cu1 Cl1 100.07(15)
C5 O1 C9 113.0(6)
C17 N1 C12 111.5(4)
C17 N1 C2 111.7(5)
C12 N1 C2 110.5(4)
C17 N1 Cu1 107.2(3)
C12 N1 Cu1 108.4(3)
C2 N1 Cu1 107.4(3)
F5 P1 F4 91.4(3)
F5 P1 F1 92.0(3)
F4 P1 F1 89.5(2)
F5 P1 F2 90.2(3)
F4 P1 F2 178.4(3)
F1 P1 F2 90.8(2)
F5 P1 F3 178.5(3)
F4 P1 F3 89.3(3)
F1 P1 F3 89.3(3)
F2 P1 F3 89.1(3)
F5 P1 F6 89.7(3)
F4 P1 F6 90.9(3)
F1 P1 F6 178.2(3)
F2 P1 F6 88.8(3)
F3 P1 F6 89.0(3)
N13 Cu4 N15 81.84(19)
N13 Cu4 N16 81.44(19)
N15 Cu4 N16 117.13(19)
N13 Cu4 N14 79.05(18)
N15 Cu4 N14 118.75(16)
N16 Cu4 N14 116.55(17)
N13 Cu4 Cl4 178.15(16)
N15 Cu4 Cl4 98.75(14)
N16 Cu4 Cl4 99.80(14)
N14 Cu4 Cl4 99.15(12)
C5 C4 C3 115.6(7)
C5 C4 C23 122.2(7)
C3 C4 C23 122.0(7)
C22 N4 C18 120.1(6)
C22 N4 Cu1 127.3(5)
C18 N4 Cu1 112.0(4)
F24 P4 F20 90.4(2)
F24 P4 F19 178.9(2)
F20 P4 F19 90.6(2)
F24 P4 F22 89.9(2)
F20 P4 F22 179.7(3)
F19 P4 F22 89.1(2)
F24 P4 F23 90.4(2)
F20 P4 F23 89.6(2)
F19 P4 F23 89.3(2)
F22 P4 F23 90.5(2)
F24 P4 F21 89.5(2)
F20 P4 F21 90.4(3)
F19 P4 F21 90.8(2)
F22 P4 F21 89.6(2)
F23 P4 F21 179.9(3)
C44 N9 C59 110.9(4)
C44 N9 C53 111.0(5)
C59 N9 C53 112.5(5)
C44 N9 Cu3 107.9(3)
C59 N9 Cu3 107.0(4)
C53 N9 Cu3 107.1(3)
O1 C9 H9A 109.5
O1 C9 H9AB 109.5
H9A C9 H9AB 109.5
O1 C9 H9AC 109.5
H9A C9 H9AC 109.5
H9AB C9 H9AC 109.5
C43 N8 C39 118.6(5)
C43 N8 Cu2 128.3(4)
C39 N8 Cu2 113.0(4)
N5 C8 C24 110.6(5)
N5 C8 H8A 109.5
C24 C8 H8A 109.5
N5 C8 H8AB 109.5
C24 C8 H8AB 109.5
H8A C8 H8AB 108.1
C33 N7 C37 118.3(6)
C33 N7 Cu2 113.4(4)
C37 N7 Cu2 128.2(5)
N2 C7 C6 122.7(7)
N2 C7 H7 118.7
C6 C7 H7 118.7
C28 N6 C24 120.3(5)
C28 N6 Cu2 125.9(4)
C24 N6 Cu2 113.8(4)
C5 C6 C7 116.1(7)
C5 C6 C10 123.6(7)
C7 C6 C10 120.3(8)
C8 N5 C32 112.1(5)
C8 N5 C38 110.9(4)
C32 N5 C38 112.5(4)
C8 N5 Cu2 107.2(3)
C32 N5 Cu2 107.2(3)
C38 N5 Cu2 106.6(3)
O1 C5 C6 119.6(7)
O1 C5 C4 117.3(7)
C6 C5 C4 123.0(6)
C6 C10 H10A 109.5
C6 C10 H10B 109.5
H10A C10 H10B 109.5
C6 C10 H10C 109.5
H10A C10 H10C 109.5
H10B C10 H10C 109.5
N3 C11 C13 121.4(5)
N3 C11 C12 115.8(5)
C13 C11 C12 122.7(5)
C58 N11 C54 118.3(6)
C58 N11 Cu3 127.8(5)
C54 N11 Cu3 113.6(4)
C11 C13 C14 118.8(6)
C11 C13 H13 120.6
C14 C13 H13 120.6
C80 N13 C65 110.3(5)
C80 N13 C74 111.0(4)
C65 N13 C74 111.9(4)
C80 N13 Cu4 106.9(4)
C65 N13 Cu4 109.2(4)
C74 N13 Cu4 107.4(4)
C64 N12 C60 118.9(5)
C64 N12 Cu3 127.4(4)
C60 N12 Cu3 113.6(4)
N1 C12 C11 110.7(4)
N1 C12 H12A 109.5
C11 C12 H12A 109.5
N1 C12 H12B 109.5
C11 C12 H12B 109.5
H12A C12 H12B 108.1
C16 C14 C13 120.0(6)
C16 C14 H14 120.0
C13 C14 H14 120.0
C85 N16 C81 119.4(5)
C85 N16 Cu4 127.7(5)
C81 N16 Cu4 112.6(4)
C14 C16 C15 118.7(6)
C14 C16 H16 120.6
C15 C16 H16 120.6
C75 N15 C79 119.2(5)
C75 N15 Cu4 113.0(4)
C79 N15 Cu4 127.6(4)
N3 C15 C16 122.0(5)
N3 C15 H15 119.0
C16 C15 H15 119.0
N1 C17 C18 109.7(5)
N1 C17 H17A 109.7
C18 C17 H17A 109.7
N1 C17 H17B 109.7
C18 C17 H17B 109.7
H17A C17 H17B 108.2
N4 C18 C19 121.2(6)
N4 C18 C17 115.0(5)
C19 C18 C17 123.8(6)
C18 C19 C20 118.1(7)
C18 C19 H19 121.0
C20 C19 H19 121.0
C21 C20 C19 120.2(7)
C21 C20 H20 119.9
C19 C20 H20 119.9
C20 C21 C22 118.4(6)
C20 C21 H21 120.8
C22 C21 H21 120.8
N4 C22 C21 121.9(7)
N4 C22 H22 119.1
C21 C22 H22 119.1
C4 C23 H23A 109.5
C4 C23 H23B 109.5
H23A C23 H23B 109.5
C4 C23 H23C 109.5
H23A C23 H23C 109.5
H23B C23 H23C 109.5
N6 C24 C25 120.9(6)
N6 C24 C8 114.5(5)
C25 C24 C8 124.6(6)
C24 C25 C26 116.5(6)
C24 C25 C29 120.9(6)
C26 C25 C29 122.6(6)
C26 C27 C28 116.1(7)
C26 C27 C31 122.0(7)
C28 C27 C31 121.9(7)
C27 C26 O2 119.4(7)
C27 C26 C25 123.1(6)
O2 C26 C25 117.5(6)
N6 C28 C27 123.1(6)
N6 C28 H28 118.5
C27 C28 H28 118.5
C25 C29 H29A 109.5
C25 C29 H29B 109.5
H29A C29 H29B 109.5
C25 C29 H29C 109.5
H29A C29 H29C 109.5
H29B C29 H29C 109.5
N1 C2 C3 108.4(5)
N1 C2 H2A 110.0
C3 C2 H2A 110.0
N1 C2 H2AB 110.0
C3 C2 H2AB 110.0
H2A C2 H2AB 108.4
N5 Cu2 N8 81.42(18)
N5 Cu2 N6 81.73(19)
N8 Cu2 N6 119.04(19)
N5 Cu2 N7 81.71(19)
N8 Cu2 N7 115.45(19)
N6 Cu2 N7 119.2(2)
N5 Cu2 Cl2 178.01(14)
N8 Cu2 Cl2 98.38(13)
N6 Cu2 Cl2 96.68(15)
N7 Cu2 Cl2 100.14(14)
C26 O2 C30 115.0(5)
C3 N2 C7 119.4(6)
C3 N2 Cu1 115.1(4)
C7 N2 Cu1 125.4(5)
F11 P2 F10 91.5(3)
F11 P2 F8 90.0(3)
F10 P2 F8 178.5(3)
F11 P2 F9 179.6(3)
F10 P2 F9 88.1(3)
F8 P2 F9 90.4(3)
F11 P2 F12 90.5(3)
F10 P2 F12 90.2(2)
F8 P2 F12 89.5(2)
F9 P2 F12 89.6(3)
F11 P2 F7 89.8(3)
F10 P2 F7 89.3(2)
F8 P2 F7 91.0(2)
F9 P2 F7 90.1(3)
F12 P2 F7 179.4(2)
C27 C31 H31A 109.5
C27 C31 H31B 109.5
H31A C31 H31B 109.5
C27 C31 H31C 109.5
H31A C31 H31C 109.5
H31B C31 H31C 109.5
O2 C30 H30A 109.5
O2 C30 H30B 109.5
H30A C30 H30B 109.5
O2 C30 H30C 109.5
H30A C30 H30C 109.5
H30B C30 H30C 109.5
N5 C32 C33 110.2(5)
N5 C32 H32A 109.6
C33 C32 H32A 109.6
N5 C32 H32B 109.6
C33 C32 H32B 109.6
H32A C32 H32B 108.1
C35 C34 C33 118.8(7)
C35 C34 H34 120.6
C33 C34 H34 120.6
N7 C33 C34 122.2(6)
N7 C33 C32 114.8(5)
C34 C33 C32 123.0(6)
C35 C36 C37 119.2(6)
C35 C36 H36 120.4
C37 C36 H36 120.4
C34 C35 C36 119.8(7)
C34 C35 H35 120.1
C36 C35 H35 120.1
C39 C38 N5 110.1(4)
C39 C38 H38A 109.6
N5 C38 H38A 109.6
C39 C38 H38B 109.6
N5 C38 H38B 109.6
H38A C38 H38B 108.1
N7 C37 C36 121.6(7)
N7 C37 H37 119.2
C36 C37 H37 119.2
N8 C39 C40 122.1(5)
N8 C39 C38 115.8(5)
C40 C39 C38 122.1(5)
N2 C3 C4 123.0(6)
N2 C3 C2 114.5(5)
C4 C3 C2 122.5(6)
N12 Cu3 N9 81.75(18)
N12 Cu3 N10 121.56(19)
N9 Cu3 N10 82.56(19)
N12 Cu3 N11 119.2(2)
N9 Cu3 N11 80.67(19)
N10 Cu3 N11 113.1(2)
N12 Cu3 Cl3 97.50(14)
N9 Cu3 Cl3 178.65(14)
N10 Cu3 Cl3 96.91(15)
N11 Cu3 Cl3 100.69(15)
C11 N3 C15 119.0(5)
C11 N3 Cu1 113.1(4)
C15 N3 Cu1 127.8(4)
F18 P3 F17 91.5(3)
F18 P3 F16 92.2(3)
F17 P3 F16 90.6(3)
F18 P3 F13 179.5(3)
F17 P3 F13 88.9(3)
F16 P3 F13 88.1(3)
F18 P3 F15 90.8(3)
F17 P3 F15 177.5(3)
F16 P3 F15 90.3(3)
F13 P3 F15 88.8(3)
F18 P3 F14 89.0(3)
F17 P3 F14 90.0(3)
F16 P3 F14 178.6(3)
F13 P3 F14 90.6(3)
F15 P3 F14 89.0(3)
C41 C40 C39 118.4(6)
C41 C40 H40 120.8
C39 C40 H40 120.8
C40 C41 C42 120.0(6)
C40 C41 H41 120.0
C42 C41 H41 120.0
C41 C42 C43 118.5(6)
C41 C42 H42 120.8
C43 C42 H42 120.8
N8 C43 C42 122.4(6)
N8 C43 H43 118.8
C42 C43 H43 118.8
N9 C44 C45 111.2(5)
N9 C44 H44A 109.4
C45 C44 H44A 109.4
N9 C44 H44B 109.4
C45 C44 H44B 109.4
H44A C44 H44B 108.0
N9 C53 C54 109.1(5)
N9 C53 H53A 109.9
C54 C53 H53A 109.9
N9 C53 H53B 109.9
C54 C53 H53B 109.9
H53A C53 H53B 108.3
C48 C52 H52C 109.5
C48 C52 H52D 109.5
H52C C52 H52D 109.5
C48 C52 H52E 109.5
H52C C52 H52E 109.5
H52D C52 H52E 109.5
N11 C54 C55 122.7(6)
N11 C54 C53 114.5(5)
C55 C54 C53 122.8(6)
C56 C57 C58 119.1(7)
C56 C57 H57 120.4
C58 C57 H57 120.4
C62 C61 C60 118.5(6)
C62 C61 H61 120.8
C60 C61 H61 120.8
N12 C60 C61 122.1(5)
N12 C60 C59 116.1(5)
C61 C60 C59 121.8(5)
C61 C62 C63 119.1(6)
C61 C62 H62 120.4
C63 C62 H62 120.4
C64 C63 C62 119.0(6)
C64 C63 H63 120.5
C62 C63 H63 120.5
N12 C64 C63 122.4(6)
N12 C64 H64 118.8
C63 C64 H64 118.8
N13 C74 C75 111.0(4)
N13 C74 H74A 109.4
C75 C74 H74A 109.4
N13 C74 H74B 109.4
C75 C74 H74B 109.4
H74A C74 H74B 108.0
N15 C75 C76 122.2(6)
N15 C75 C74 115.8(5)
C76 C75 C74 122.0(5)
C75 C76 C77 118.3(5)
C75 C76 H76 120.8
C77 C76 H76 120.8
C78 C77 C76 119.6(6)
C78 C77 H77 120.2
C76 C77 H77 120.2
C77 C78 C79 119.0(6)
C77 C78 H78 120.5
C79 C78 H78 120.5
N15 C79 C78 121.7(5)
N15 C79 H79 119.2
C78 C79 H79 119.2
N13 C80 C81 109.7(5)
N13 C80 H80A 109.7
C81 C80 H80A 109.7
N13 C80 H80B 109.7
C81 C80 H80B 109.7
H80A C80 H80B 108.2
N16 C81 C82 121.5(6)
N16 C81 C80 114.4(5)
C82 C81 C80 124.0(6)
C81 C82 C83 118.2(7)
C81 C82 H82 120.9
C83 C82 H82 120.9
C84 C83 C82 119.5(6)
C84 C83 H83 120.3
C82 C83 H83 120.3
C83 C84 C85 119.3(6)
C83 C84 H84 120.4
C85 C84 H84 120.4
N16 C85 C84 122.1(7)
N16 C85 H85 119.0
C84 C85 H85 119.0
N9 C59 C60 110.1(5)
N9 C59 H59A 109.6
C60 C59 H59A 109.6
N9 C59 H59B 109.6
C60 C59 H59B 109.6
H59A C59 H59B 108.2
N11 C58 C57 121.9(7)
N11 C58 H58 119.0
C57 C58 H58 119.0
C57 C56 C55 119.4(7)
C57 C56 H56 120.3
C55 C56 H56 120.3
C56 C55 C54 118.5(8)
C56 C55 H55 120.7
C54 C55 H55 120.7
O3 C51 H51A 109.5
O3 C51 H51B 109.5
H51A C51 H51B 109.5
O3 C51 H51C 109.5
H51A C51 H51C 109.5
H51B C51 H51C 109.5
C46 C50 H50A 109.5
C46 C50 H50B 109.5
H50A C50 H50B 109.5
C46 C50 H50C 109.5
H50A C50 H50C 109.5
H50B C50 H50C 109.5
N10 C49 C48 123.6(6)
N10 C49 H49A 118.2
C48 C49 H49A 118.2
C49 C48 C47 115.7(6)
C49 C48 C52 122.3(7)
C47 C48 C52 122.0(6)
O3 C47 C46 119.2(6)
O3 C47 C48 118.2(6)
C46 C47 C48 122.6(6)
C47 C46 C45 117.2(6)
C47 C46 C50 122.2(6)
C45 C46 C50 120.5(6)
N10 C45 C46 121.3(6)
N10 C45 C44 114.0(5)
C46 C45 C44 124.7(6)
C49 N10 C45 119.4(5)
C49 N10 Cu3 126.6(4)
C45 N10 Cu3 114.0(4)
C47 O3 C51 112.4(5)
C68 O4 C72 115.6(5)
C66 C65 N13 110.9(5)
C66 C65 H65C 109.5
N13 C65 H65C 109.5
C66 C65 H65D 109.5
N13 C65 H65D 109.5
H65C C65 H65D 108.0
C66 N14 C70 120.0
C66 N14 Cu4 113.4(2)
C70 N14 Cu4 126.3(2)
N14 C66 C67 120.0
N14 C66 C65 114.3(4)
C67 C66 C65 125.6(4)
C68 C67 C66 120.0
C68 C67 C71 119.5(4)
C66 C67 C71 120.3(4)
O4 C68 C67 122.4(4)
O4 C68 C69 117.5(4)
C67 C68 C69 120.0
C70 C69 C68 120.0
C70 C69 C73 120.1(5)
C68 C69 C73 119.9(5)
C69 C70 N14 120.0
C69 C70 H69B 120.0
N14 C70 H69B 120.0
C67 C71 H70D 109.5
C67 C71 H70E 109.5
H70D C71 H70E 109.5
C67 C71 H70F 109.5
H70D C71 H70F 109.5
H70E C71 H70F 109.5
O4 C72 H71D 109.5
O4 C72 H71E 109.5
H71D C72 H71E 109.5
O4 C72 H71F 109.5
H71D C72 H71F 109.5
H71E C72 H71F 109.5
C69 C73 H72D 109.5
C69 C73 H72E 109.5
H72D C73 H72E 109.5
C69 C73 H72F 109.5
H72D C73 H72F 109.5
H72E C73 H72F 109.5

loop_
_geom_bond_atom_site_label_1
_geom_bond_atom_site_label_2
_geom_bond_distance
Cu1 N1 2.022(4)
Cu1 N2 2.049(5)
Cu1 N4 2.067(5)
Cu1 N3 2.072(5)
Cu1 Cl1 2.2386(18)
F1 P1 1.586(4)
O1 C5 1.379(8)
O1 C9 1.450(9)
N1 C17 1.472(7)
N1 C12 1.495(7)
N1 C2 1.504(7)
P1 F5 1.574(5)
P1 F4 1.584(4)
P1 F2 1.593(4)
P1 F3 1.605(4)
P1 F6 1.613(5)
Cu4 N13 2.031(5)
Cu4 N15 2.062(5)
Cu4 N16 2.073(5)
Cu4 N14 2.092(3)
Cu4 Cl4 2.2124(18)
C4 C5 1.398(10)
C4 C3 1.411(9)
C4 C23 1.494(10)
N4 C22 1.335(8)
N4 C18 1.344(8)
P4 F24 1.588(4)
P4 F20 1.595(4)
P4 F19 1.599(4)
P4 F22 1.604(4)
P4 F23 1.605(4)
P4 F21 1.615(4)
F9 P2 1.593(5)
N9 C44 1.471(7)
N9 C59 1.489(7)
N9 C53 1.506(7)
N9 Cu3 2.043(5)
C9 H9A 0.9800
C9 H9AB 0.9800
C9 H9AC 0.9800
F8 P2 1.583(4)
N8 C43 1.327(7)
N8 C39 1.356(7)
N8 Cu2 2.045(4)
C8 N5 1.479(7)
C8 C24 1.514(9)
C8 H8A 0.9900
C8 H8AB 0.9900
F7 P2 1.604(4)
N7 C33 1.343(8)
N7 C37 1.355(8)
N7 Cu2 2.074(5)
C7 N2 1.365(8)
C7 C6 1.391(10)
C7 H7 0.9500
N6 C28 1.345(8)
N6 C24 1.355(8)
N6 Cu2 2.047(5)
C6 C5 1.383(11)
C6 C10 1.518(11)
N5 C32 1.488(8)
N5 C38 1.497(7)
N5 Cu2 2.042(4)
C10 H10A 0.9800
C10 H10B 0.9800
C10 H10C 0.9800
F10 P2 1.582(4)
C11 N3 1.344(7)
C11 C13 1.389(8)
C11 C12 1.512(8)
N11 C58 1.339(8)
N11 C54 1.346(8)
N11 Cu3 2.098(5)
F11 P2 1.578(5)
C13 C14 1.391(9)
C13 H13 0.9500
F13 P3 1.597(5)
N13 C80 1.476(8)
N13 C65 1.482(7)
N13 C74 1.490(7)
F12 P2 1.600(4)
N12 C64 1.334(7)
N12 C60 1.340(7)
N12 Cu3 2.029(4)
C12 H12A 0.9900
C12 H12B 0.9900
C14 C16 1.372(9)
C14 H14 0.9500
F14 P3 1.603(5)
F16 P3 1.586(4)
N16 C85 1.330(7)
N16 C81 1.352(8)
C16 C15 1.377(8)
C16 H16 0.9500
F15 P3 1.600(4)
N15 C75 1.336(7)
N15 C79 1.368(8)
C15 N3 1.365(7)
C15 H15 0.9500
C17 C18 1.503(8)
C17 H17A 0.9900
C17 H17B 0.9900
F17 P3 1.584(4)
F18 P3 1.573(5)
C18 C19 1.382(9)
C19 C20 1.404(10)
C19 H19 0.9500
C20 C21 1.363(12)
C20 H20 0.9500
C21 C22 1.386(10)
C21 H21 0.9500
C22 H22 0.9500
C23 H23A 0.9800
C23 H23B 0.9800
C23 H23C 0.9800
C24 C25 1.399(9)
C25 C26 1.409(10)
C25 C29 1.504(9)
C27 C26 1.373(10)
C27 C28 1.385(9)
C27 C31 1.528(10)
C26 O2 1.392(8)
C28 H28 0.9500
C29 H29A 0.9800
C29 H29B 0.9800
C29 H29C 0.9800
C2 C3 1.516(9)
C2 H2A 0.9900
C2 H2AB 0.9900
Cu2 Cl2 2.2384(15)
O2 C30 1.434(9)
N2 C3 1.320(8)
C31 H31A 0.9800
C31 H31B 0.9800
C31 H31C 0.9800
C30 H30A 0.9800
C30 H30B 0.9800
C30 H30C 0.9800
C32 C33 1.517(9)
C32 H32A 0.9900
C32 H32B 0.9900
C34 C35 1.365(10)
C34 C33 1.392(9)
C34 H34 0.9500
C36 C35 1.371(11)
C36 C37 1.384(10)
C36 H36 0.9500
C35 H35 0.9500
C38 C39 1.494(8)
C38 H38A 0.9900
C38 H38B 0.9900
C37 H37 0.9500
C39 C40 1.378(8)
Cu3 N10 2.046(5)
Cu3 Cl3 2.2399(16)
C40 C41 1.374(9)
C40 H40 0.9500
C41 C42 1.377(9)
C41 H41 0.9500
C42 C43 1.384(8)
C42 H42 0.9500
C43 H43 0.9500
C44 C45 1.533(9)
C44 H44A 0.9900
C44 H44B 0.9900
C53 C54 1.510(9)
C53 H53A 0.9900
C53 H53B 0.9900
C52 C48 1.525(10)
C52 H52C 0.9800
C52 H52D 0.9800
C52 H52E 0.9800
C54 C55 1.385(9)
C57 C56 1.374(12)
C57 C58 1.395(10)
C57 H57 0.9500
C61 C62 1.376(9)
C61 C60 1.387(8)
C61 H61 0.9500
C60 C59 1.507(8)
C62 C63 1.389(9)
C62 H62 0.9500
C63 C64 1.368(8)
C63 H63 0.9500
C64 H64 0.9500
C74 C75 1.520(8)
C74 H74A 0.9900
C74 H74B 0.9900
C75 C76 1.385(8)
C76 C77 1.412(9)
C76 H76 0.9500
C77 C78 1.373(9)
C77 H77 0.9500
C78 C79 1.385(8)
C78 H78 0.9500
C79 H79 0.9500
C80 C81 1.498(8)
C80 H80A 0.9900
C80 H80B 0.9900
C81 C82 1.382(9)
C82 C83 1.409(10)
C82 H82 0.9500
C83 C84 1.356(10)
C83 H83 0.9500
C84 C85 1.387(9)
C84 H84 0.9500
C85 H85 0.9500
C59 H59A 0.9900
C59 H59B 0.9900
C58 H58 0.9500
C56 C55 1.378(11)
C56 H56 0.9500
C55 H55 0.9500
C51 O3 1.437(9)
C51 H51A 0.9800
C51 H51B 0.9800
C51 H51C 0.9800
C50 C46 1.512(9)
C50 H50A 0.9800
C50 H50B 0.9800
C50 H50C 0.9800
C49 N10 1.344(8)
C49 C48 1.373(9)
C49 H49A 0.9500
C48 C47 1.397(10)
C47 O3 1.379(8)
C47 C46 1.381(10)
C46 C45 1.387(8)
C45 N10 1.359(8)
O4 C68 1.373(5)
O4 C72 1.502(9)
C65 C66 1.434(7)
C65 H65C 0.9900
C65 H65D 0.9900
N14 C66 1.3900
N14 C70 1.3900
C66 C67 1.3900
C67 C68 1.3900
C67 C71 1.526(9)
C68 C69 1.3900
C69 C70 1.3900
C69 C73 1.464(8)
C70 H69B 0.9500
C71 H70D 0.9800
C71 H70E 0.9800
C71 H70F 0.9800
C72 H71D 0.9800
C72 H71E 0.9800
C72 H71F 0.9800
C73 H72D 0.9800
C73 H72E 0.9800
C73 H72F 0.9800

loop_
_geom_torsion_atom_site_label_1
_geom_torsion_atom_site_label_2
_geom_torsion_atom_site_label_3
_geom_torsion_atom_site_label_4
_geom_torsion
N2 C7 C6 C5 3.1(10)
N2 C7 C6 C10 -175.7(6)
C24 C8 N5 C32 -154.7(5)
C24 C8 N5 C38 78.6(6)
C24 C8 N5 Cu2 -37.4(5)
C9 O1 C5 C6 -79.0(9)
C9 O1 C5 C4 105.6(8)
C7 C6 C5 O1 -178.5(6)
C10 C6 C5 O1 0.2(10)
C7 C6 C5 C4 -3.4(10)
C10 C6 C5 C4 175.3(7)
C3 C4 C5 O1 178.5(5)
C23 C4 C5 O1 -6.0(9)
C3 C4 C5 C6 3.2(9)
C23 C4 C5 C6 178.8(6)
N3 C11 C13 C14 0.3(9)
C12 C11 C13 C14 -177.2(5)
C17 N1 C12 C11 83.9(6)
C2 N1 C12 C11 -151.3(5)
Cu1 N1 C12 C11 -33.9(5)
N3 C11 C12 N1 22.1(7)
C13 C11 C12 N1 -160.2(5)
C11 C13 C14 C16 -1.0(9)
C13 C14 C16 C15 1.2(9)
C14 C16 C15 N3 -0.7(9)
C12 N1 C17 C18 -158.1(5)
C2 N1 C17 C18 77.8(6)
Cu1 N1 C17 C18 -39.6(5)
C22 N4 C18 C19 -2.3(9)
Cu1 N4 C18 C19 170.3(5)
C22 N4 C18 C17 174.9(5)
Cu1 N4 C18 C17 -12.6(6)
N1 C17 C18 N4 35.4(7)
N1 C17 C18 C19 -147.5(6)
N4 C18 C19 C20 1.0(10)
C17 C18 C19 C20 -175.9(6)
C18 C19 C20 C21 1.7(10)
C19 C20 C21 C22 -3.1(10)
C18 N4 C22 C21 0.8(9)
Cu1 N4 C22 C21 -170.5(5)
C20 C21 C22 N4 2.0(10)
C28 N6 C24 C25 -2.0(8)
Cu2 N6 C24 C25 175.3(4)
C28 N6 C24 C8 179.2(5)
Cu2 N6 C24 C8 -3.4(6)
N5 C8 C24 N6 27.7(7)
N5 C8 C24 C25 -151.0(5)
N6 C24 C25 C26 2.1(8)
C8 C24 C25 C26 -179.3(5)
N6 C24 C25 C29 -176.8(5)
C8 C24 C25 C29 1.9(9)
C28 C27 C26 O2 178.5(6)
C31 C27 C26 O2 -2.6(10)
C28 C27 C26 C25 -1.8(10)
C31 C27 C26 C25 177.1(7)
C24 C25 C26 C27 -0.1(9)
C29 C25 C26 C27 178.7(6)
C24 C25 C26 O2 179.6(5)
C29 C25 C26 O2 -1.6(9)
C24 N6 C28 C27 -0.1(9)
Cu2 N6 C28 C27 -177.1(5)
C26 C27 C28 N6 1.9(10)
C31 C27 C28 N6 -177.0(6)
C17 N1 C2 C3 -157.1(4)
C12 N1 C2 C3 78.2(6)
Cu1 N1 C2 C3 -39.9(5)
C27 C26 O2 C30 -75.3(9)
C25 C26 O2 C30 105.0(8)
C6 C7 N2 C3 -2.8(9)
C6 C7 N2 Cu1 -179.3(5)
C8 N5 C32 C33 78.9(6)
C38 N5 C32 C33 -155.3(5)
Cu2 N5 C32 C33 -38.5(5)
C37 N7 C33 C34 -1.9(9)
Cu2 N7 C33 C34 174.4(5)
C37 N7 C33 C32 176.1(5)
Cu2 N7 C33 C32 -7.7(6)
C35 C34 C33 N7 2.4(9)
C35 C34 C33 C32 -175.4(6)
N5 C32 C33 N7 31.3(7)
N5 C32 C33 C34 -150.8(6)
C33 C34 C35 C36 -2.1(9)
C37 C36 C35 C34 1.3(10)
C8 N5 C38 C39 -154.2(5)
C32 N5 C38 C39 79.4(6)
Cu2 N5 C38 C39 -37.8(5)
C33 N7 C37 C36 1.1(9)
Cu2 N7 C37 C36 -174.6(5)
C35 C36 C37 N7 -0.8(10)
C43 N8 C39 C40 -0.5(8)
Cu2 N8 C39 C40 -176.6(5)
C43 N8 C39 C38 177.6(5)
Cu2 N8 C39 C38 1.5(6)
N5 C38 C39 N8 24.7(7)
N5 C38 C39 C40 -157.2(6)
C7 N2 C3 C4 2.7(9)
Cu1 N2 C3 C4 179.5(4)
C7 N2 C3 C2 -179.9(5)
Cu1 N2 C3 C2 -3.1(6)
C5 C4 C3 N2 -2.8(8)
C23 C4 C3 N2 -178.4(6)
C5 C4 C3 C2 180.0(5)
C23 C4 C3 C2 4.4(9)
N1 C2 C3 N2 28.7(7)
N1 C2 C3 C4 -153.9(5)
C13 C11 N3 C15 0.2(8)
C12 C11 N3 C15 177.9(5)
C13 C11 N3 Cu1 -176.9(4)
C12 C11 N3 Cu1 0.8(6)
C16 C15 N3 C11 0.0(8)
C16 C15 N3 Cu1 176.5(4)
N8 C39 C40 C41 0.7(9)
C38 C39 C40 C41 -177.3(6)
C39 C40 C41 C42 -0.4(9)
C40 C41 C42 C43 0.0(9)
C39 N8 C43 C42 0.1(8)
Cu2 N8 C43 C42 175.5(4)
C41 C42 C43 N8 0.1(9)
C59 N9 C44 C45 -82.2(6)
C53 N9 C44 C45 151.8(5)
Cu3 N9 C44 C45 34.7(5)
C44 N9 C53 C54 -75.8(6)
C59 N9 C53 C54 159.2(5)
Cu3 N9 C53 C54 41.8(5)
C58 N11 C54 C55 1.8(9)
Cu3 N11 C54 C55 -171.5(5)
C58 N11 C54 C53 -177.9(5)
Cu3 N11 C54 C53 8.8(6)
N9 C53 C54 N11 -33.9(7)
N9 C53 C54 C55 146.4(6)
C64 N12 C60 C61 -1.4(8)
Cu3 N12 C60 C61 174.7(5)
C64 N12 C60 C59 -177.9(5)
Cu3 N12 C60 C59 -1.8(6)
C62 C61 C60 N12 2.0(9)
C62 C61 C60 C59 178.2(6)
C60 C61 C62 C63 -1.7(9)
C61 C62 C63 C64 1.0(9)
C60 N12 C64 C63 0.7(8)
Cu3 N12 C64 C63 -174.9(4)
C62 C63 C64 N12 -0.5(9)
C80 N13 C74 C75 82.5(6)
C65 N13 C74 C75 -153.8(5)
Cu4 N13 C74 C75 -34.0(6)
C79 N15 C75 C76 1.3(8)
Cu4 N15 C75 C76 -174.6(5)
C79 N15 C75 C74 -179.7(5)
Cu4 N15 C75 C74 4.4(6)
N13 C74 C75 N15 20.2(7)
N13 C74 C75 C76 -160.8(6)
N15 C75 C76 C77 0.2(9)
C74 C75 C76 C77 -178.7(6)
C75 C76 C77 C78 -1.4(9)
C76 C77 C78 C79 1.0(9)
C75 N15 C79 C78 -1.7(8)
Cu4 N15 C79 C78 173.6(4)
C77 C78 C79 N15 0.5(8)
C65 N13 C80 C81 76.8(6)
C74 N13 C80 C81 -158.6(5)
Cu4 N13 C80 C81 -41.8(5)
C85 N16 C81 C82 -1.3(9)
Cu4 N16 C81 C82 173.3(5)
C85 N16 C81 C80 175.0(5)
Cu4 N16 C81 C80 -10.5(6)
N13 C80 C81 N16 35.3(7)
N13 C80 C81 C82 -148.6(6)
N16 C81 C82 C83 0.4(9)
C80 C81 C82 C83 -175.5(6)
C81 C82 C83 C84 1.5(10)
C82 C83 C84 C85 -2.4(10)
C81 N16 C85 C84 0.3(9)
Cu4 N16 C85 C84 -173.3(5)
C83 C84 C85 N16 1.6(10)
C44 N9 C59 C60 152.6(5)
C53 N9 C59 C60 -82.3(6)
Cu3 N9 C59 C60 35.1(5)
N12 C60 C59 N9 -22.9(7)
C61 C60 C59 N9 160.6(5)
C54 N11 C58 C57 0.1(9)
Cu3 N11 C58 C57 172.4(5)
C56 C57 C58 N11 -1.4(10)
C58 C57 C56 C55 0.6(10)
C57 C56 C55 C54 1.2(10)
N11 C54 C55 C56 -2.6(10)
C53 C54 C55 C56 177.1(6)
N10 C49 C48 C47 -1.6(10)
N10 C49 C48 C52 177.4(7)
C49 C48 C47 O3 -178.7(6)
C52 C48 C47 O3 2.3(11)
C49 C48 C47 C46 4.2(10)
C52 C48 C47 C46 -174.8(7)
O3 C47 C46 C45 -179.9(5)
C48 C47 C46 C45 -2.8(10)
O3 C47 C46 C50 1.8(9)
C48 C47 C46 C50 179.0(6)
C47 C46 C45 N10 -1.2(9)
C50 C46 C45 N10 177.0(5)
C47 C46 C45 C44 177.5(5)
C50 C46 C45 C44 -4.2(9)
N9 C44 C45 N10 -28.3(7)
N9 C44 C45 C46 152.8(5)
C48 C49 N10 C45 -2.2(10)
C48 C49 N10 Cu3 175.2(5)
C46 C45 N10 C49 3.7(8)
C44 C45 N10 C49 -175.2(5)
C46 C45 N10 Cu3 -174.0(4)
C44 C45 N10 Cu3 7.1(6)
C46 C47 O3 C51 -98.7(8)
C48 C47 O3 C51 84.0(8)
C80 N13 C65 C66 -157.1(4)
C74 N13 C65 C66 78.8(6)
Cu4 N13 C65 C66 -39.9(5)
C70 N14 C66 C67 0.0
Cu4 N14 C66 C67 174.3(2)
C70 N14 C66 C65 -178.9(4)
Cu4 N14 C66 C65 -4.6(4)
N13 C65 C66 N14 29.0(5)
N13 C65 C66 C67 -149.8(3)
N14 C66 C67 C68 0.0
C65 C66 C67 C68 178.8(4)
N14 C66 C67 C71 175.0(4)
C65 C66 C67 C71 -6.2(5)
C72 O4 C68 C67 55.3(7)
C72 O4 C68 C69 -122.3(6)
C66 C67 C68 O4 -177.6(4)
C71 C67 C68 O4 7.4(5)
C66 C67 C68 C69 0.0
C71 C67 C68 C69 -175.1(4)
O4 C68 C69 C70 177.7(4)
C67 C68 C69 C70 0.0
O4 C68 C69 C73 -0.2(5)
C67 C68 C69 C73 -177.8(5)
C68 C69 C70 N14 0.0
C73 C69 C70 N14 177.8(5)
C66 N14 C70 C69 0.0
Cu4 N14 C70 C69 -173.5(3)
